data_1517365
loop_
_publ_author_name
'Hulley, Elliott B.'
'Helm, Monte L.'
'Bullock, R. Morris'

_publ_section_title
;
 Heterolytic cleavage of H2by bifunctional manganese(i) complexes: impact
 of ligand dynamics, electrophilicity, and base positioning
;
_journal_issue 12
_journal_name_full 'Chem. Sci.'
_journal_page_first 4729
_journal_paper_doi 10.1039/C4SC01801J
_journal_volume 5
_journal_year 2014
_chemical_formula_moiety 'C62 H41 F24 Mn N O2 P4, C24 B F20, C6 H5 Br'
_chemical_formula_sum 'C92 H46 B Br F44 Mn N O2 P4'
_chemical_formula_weight 2302.84
_chemical_name_systematic '[(Ph,Me-PNP)Mn(CO)2(bppm)][B(C6F5)4]'
_space_group_crystal_system monoclinic
_space_group_IT_number 14
_space_group_name_Hall '-P 2yn'
_space_group_name_H-M_alt 'P 1 21/n 1'
_symmetry_space_group_name_Hall '-P 2yn'
_symmetry_space_group_name_H-M 'P 1 21/n 1'
_atom_sites_solution_hydrogens geom
_atom_sites_solution_primary direct
_audit_creation_date 2013-12-12
_audit_creation_method
;
Olex2 1.2
(compiled 2013.12.10 svn.r2850 for OlexSys, GUI svn.r4736)
;
_cell_angle_alpha 90
_cell_angle_beta 107.769(3)
_cell_angle_gamma 90
_cell_formula_units_Z 4
_cell_length_a 20.4905(12)
_cell_length_b 14.9413(13)
_cell_length_c 30.717(2)
_cell_measurement_reflns_used 9876
_cell_measurement_temperature 150
_cell_measurement_theta_max 23.930
_cell_measurement_theta_min 2.408
_cell_volume 8955.5(11)
_computing_data_reduction 'SAINT v7.68A (Bruker, 2009)'
_computing_molecular_graphics 'Olex2 (Dolomanov et al., 2009)'
_computing_publication_material 'Olex2 (Dolomanov et al., 2009)'
_computing_structure_refinement 'ShelXL (Sheldrick, 2008)'
_computing_structure_solution 'ShelXS (Sheldrick, 2008)'
_diffrn_ambient_temperature 150
_diffrn_measured_fraction_theta_full 1.000
_diffrn_measured_fraction_theta_max 0.997
_diffrn_measurement_device_type 'Bruker APEX-II CCD'
_diffrn_measurement_method '\f and \w scans'
_diffrn_radiation_monochromator graphite
_diffrn_radiation_type MoK\a
_diffrn_radiation_wavelength 0.71073
_diffrn_reflns_av_R_equivalents 0.0696
_diffrn_reflns_av_unetI/netI 0.0800
_diffrn_reflns_Laue_measured_fraction_full 1.000
_diffrn_reflns_Laue_measured_fraction_max 0.997
_diffrn_reflns_limit_h_max 26
_diffrn_reflns_limit_h_min -24
_diffrn_reflns_limit_k_max 19
_diffrn_reflns_limit_k_min -19
_diffrn_reflns_limit_l_max 40
_diffrn_reflns_limit_l_min -40
_diffrn_reflns_number 103716
_diffrn_reflns_point_group_measured_fraction_full 1.000
_diffrn_reflns_point_group_measured_fraction_max 0.997
_diffrn_reflns_theta_full 25.242
_diffrn_reflns_theta_max 27.833
_diffrn_reflns_theta_min 1.530
_diffrn_standards_number 0
_exptl_absorpt_coefficient_mu 0.809
_exptl_absorpt_correction_T_max 1.0000
_exptl_absorpt_correction_T_min 0.9506
_exptl_absorpt_correction_type multi-scan
_exptl_absorpt_process_details
;
SADABS-2008/1 (Bruker,2008) was used for absorption correction.
wR2(int) was 0.0593 before and 0.0485 after correction.
The Ratio of minimum to maximum transmission is 0.9506.
The \l/2 correction factor is 0.0015.
;
_exptl_crystal_colour 'clear orange'
_exptl_crystal_colour_lustre clear
_exptl_crystal_colour_primary orange
_exptl_crystal_density_diffrn 1.708
_exptl_crystal_description block
_exptl_crystal_F_000 4568
_exptl_crystal_size_max 0.2
_exptl_crystal_size_mid 0.2
_exptl_crystal_size_min 0.15
_refine_diff_density_max 1.388
_refine_diff_density_min -1.866
_refine_diff_density_rms 0.078
_refine_ls_extinction_method none
_refine_ls_goodness_of_fit_ref 1.015
_refine_ls_hydrogen_treatment mixed
_refine_ls_matrix_type full
_refine_ls_number_parameters 1438
_refine_ls_number_reflns 21214
_refine_ls_number_restraints 251
_refine_ls_restrained_S_all 1.039
_refine_ls_R_factor_all 0.1249
_refine_ls_R_factor_gt 0.0594
_refine_ls_shift/su_max 0.001
_refine_ls_shift/su_mean 0.000
_refine_ls_structure_factor_coef Fsqd
_refine_ls_weighting_details
;
 w=1/[\s^2^(Fo^2^)+(0.0604P)^2^+10.4826P]
 where P=(Fo^2^+2Fc^2^)/3
;
_refine_ls_weighting_scheme calc
_refine_ls_wR_factor_gt 0.1270
_refine_ls_wR_factor_ref 0.1531
_reflns_Friedel_coverage 0.000
_reflns_number_gt 12280
_reflns_number_total 21214
_reflns_threshold_expression 'I > 2\s(I)'
_cod_data_source_file c4sc01801j2.cif
_cod_data_source_block eh049_0m
_cod_depositor_comments 'Adding full bibliography for 1517360--1517366.cif.'
_cod_original_cell_volume 8955.4(12)
_cod_database_code 1517365
_shelxl_version_number 2013-2
_shelx_space_group_comment
;
The symmetry employed for this shelxl refinement is uniquely defined
by the following loop, which should always be used as a source of
symmetry information in preference to the above space-group names.
They are only intended as comments.
;
_olex2_refinement_description
;
1. Fixed Uiso
 At 1.2 times of:
  All C(H) groups, All C(H,H) groups
 At 1.5 times of:
  All C(H,H,H) groups
2. Restrained distances
 Br1A-C87A \\sim Br1A-C91A
 with sigma of 0.02
 Br1-C86 \\sim C86A-Br1A
 with sigma of 0.02
 F21-C52 \\sim F19A-C52 \\sim F19-C52 \\sim F20A-C52 \\sim F20-C52 \\sim
F21A-C52
 with sigma of 0.02
 F10-C45 \\sim F10A-C45 \\sim F11-C45 \\sim F11A-C45 \\sim F12-C45 \\sim
F12A-C45
 with sigma of 0.02
 F13A-C60 \\sim F14A-C60 \\sim F15A-C60
 with sigma of 0.02
3. Uiso/Uaniso restraints and constraints
C91 \\sim C86 \\sim C87 \\sim C88 \\sim C89 \\sim C90: within 1.7A with sigma
of 0.04 and sigma for terminal atoms of 0.08
F21A \\sim F21 \\sim F19A \\sim F19 \\sim F20A \\sim F20: within 1.7A with
sigma of 0.04 and sigma for terminal atoms of 0.08
Uanis(C86A) = Uanis(C87A) = Uanis(C88A) = Uanis(C89A) = Uanis(C90A) =
Uanis(C91A)
4. Rigid body (RIGU) restrains
 C52, F19, F19A, F20, F20A, F21, F21A
 with sigma for 1-2 distances of 0.004 and sigma for 1-3 distances of 0.004
 C53, F22, F22A, F23, F23A, F24, F24A
 with sigma for 1-2 distances of 0.004 and sigma for 1-3 distances of 0.004
 C45, F10, F10A, F11, F11A, F12, F12A
 with sigma for 1-2 distances of 0.004 and sigma for 1-3 distances of 0.004
 C60, F13, F13A, F14, F14A, F15, F15A
 with sigma for 1-2 distances of 0.004 and sigma for 1-3 distances of 0.004
5. Others
 Sof(Br1A)=Sof(C89A)=Sof(H89A)=Sof(C90A)=Sof(H90A)=Sof(C91A)=Sof(H91A)=
 Sof(C86A)=Sof(C87A)=Sof(H87A)=Sof(C88A)=Sof(H88A)=1-FVAR(1)
 Sof(Br1)=Sof(C87)=Sof(H87)=Sof(C86)=Sof(C91)=Sof(H91)=Sof(C90)=Sof(H90)=
 Sof(C89)=Sof(H89)=Sof(C88)=Sof(H88)=FVAR(1)
 Sof(F23A)=Sof(F24A)=Sof(F22A)=1-FVAR(2)
 Sof(F22)=Sof(F24)=Sof(F23)=FVAR(2)
 Sof(F19A)=Sof(F21A)=Sof(F20A)=1-FVAR(3)
 Sof(F20)=Sof(F19)=Sof(F21)=FVAR(3)
 Sof(F11A)=Sof(F12A)=Sof(F10A)=1-FVAR(4)
 Sof(F12)=Sof(F10)=Sof(F11)=FVAR(4)
 Sof(F13A)=Sof(F14A)=Sof(F15A)=1-FVAR(5)
 Sof(F15)=Sof(F13)=Sof(F14)=FVAR(5)
6.a Secondary CH2 refined with riding coordinates:
 C27(H27A,H27B), C26(H26A,H26B), C29(H29A,H29B)
6.b Aromatic/amide H refined with riding coordinates:
 C39(H39), C49(H49), C59(H59), C51(H51), C43(H43), C10(H10), C47(H47),
 C55(H55), C23(H23), C13(H13), C33(H33), C22(H22), C57(H57), C41(H41), C31(H31),
  C35(H35), C4(H4), C19(H19), C25(H25), C20(H20), C16(H16), C5(H5), C14(H14),
 C18(H18), C6(H6), C24(H24), C11(H11), C17(H17), C8(H8), C12(H12), C7(H7),
 C142(H142), C87(H87), C91(H91), C90(H90), C89(H89), C88(H88), C89A(H89A),
 C90A(H90A), C91A(H91A), C87A(H87A), C88A(H88A)
6.c Fitted hexagon refined as free rotating group:
 C87(C86,C91,C90,C89,C88), C89A(C90A,C91A,C86A,C87A,C88A)
6.d Idealised Me refined as rotating group:
 C28(H28A,H28B,H28C)
;

loop_
_space_group_symop_operation_xyz
'x, y, z'
'-x+1/2, y+1/2, -z+1/2'
'-x, -y, -z'
'x-1/2, -y-1/2, z-1/2'

loop_
_atom_site_label
_atom_site_type_symbol
_atom_site_fract_x
_atom_site_fract_y
_atom_site_fract_z
_atom_site_U_iso_or_equiv
_atom_site_adp_type
_atom_site_occupancy
_atom_site_site_symmetry_order
_atom_site_calc_flag
_atom_site_refinement_flags_posn
_atom_site_refinement_flags_occupancy
_atom_site_disorder_assembly
_atom_site_disorder_group
Mn1 Mn 0.23987(2) 0.89724(3) 0.51836(2) 0.01968(12) Uani 1 1 d . . . .
P2 P 0.27377(4) 1.04622(5) 0.52461(3) 0.02229(19) Uani 1 1 d . . . .
P4 P 0.21880(4) 0.74730(5) 0.52891(3) 0.01924(18) Uani 1 1 d . . . .
P3 P 0.27458(4) 0.86246(5) 0.59609(3) 0.02005(18) Uani 1 1 d . . . .
P1 P 0.20362(4) 0.89585(6) 0.43880(3) 0.0253(2) Uani 1 1 d . . . .
F3 F 0.57413(11) 0.81983(17) 0.66229(9) 0.0539(7) Uani 1 1 d . . . .
C46 C 0.23877(16) 0.6559(2) 0.49553(11) 0.0204(7) Uani 1 1 d . . . .
C39 C 0.20092(18) 0.7934(2) 0.65262(11) 0.0276(8) Uani 1 1 d . . . .
H39 H 0.2318 0.7444 0.6578 0.033 Uiso 1 1 calc R . . .
F1 F 0.53506(11) 0.91393(19) 0.60812(8) 0.0562(7) Uani 1 1 d . . . .
F4 F 0.38613(14) 0.88443(19) 0.78408(8) 0.0590(7) Uani 1 1 d . . . .
F7 F 0.16974(17) 0.64122(18) 0.69024(11) 0.0774(9) Uani 1 1 d . . . .
F12 F 0.0970(7) 1.0931(7) 0.6380(7) 0.071(4) Uani 0.51(2) 1 d . P A 1
F18 F 0.08245(19) 0.42888(18) 0.55187(13) 0.0951(11) Uani 1 1 d . . . .
F2 F 0.58819(12) 0.95987(18) 0.67597(9) 0.0575(7) Uani 1 1 d . . . .
C30 C 0.35478(16) 0.8868(2) 0.64152(11) 0.0230(7) Uani 1 1 d . . . .
F17 F 0.04911(16) 0.46705(19) 0.60880(14) 0.0948(12) Uani 1 1 d . . . .
C38 C 0.20977(16) 0.8653(2) 0.62609(11) 0.0231(7) Uani 1 1 d . . . .
F5 F 0.3862(2) 1.0203(2) 0.76722(10) 0.0902(11) Uani 1 1 d . . . .
C49 C 0.27208(18) 0.5253(2) 0.44031(11) 0.0273(8) Uani 1 1 d . . . .
H49 H 0.2833 0.4810 0.4216 0.033 Uiso 1 1 calc R . . .
C21 C 0.25334(17) 1.1133(2) 0.56886(12) 0.0255(7) Uani 1 1 d . . . .
C59 C 0.14523(17) 0.6140(2) 0.55799(12) 0.0275(8) Uani 1 1 d . . . .
H59 H 0.1831 0.5768 0.5587 0.033 Uiso 1 1 calc R . . .
C51 C 0.18749(17) 0.6088(2) 0.46336(11) 0.0243(7) Uani 1 1 d . . . .
H51 H 0.1407 0.6210 0.4600 0.029 Uiso 1 1 calc R . . .
C43 C 0.16534(17) 0.9382(2) 0.62039(12) 0.0275(8) Uani 1 1 d . . . .
H43 H 0.1709 0.9883 0.6028 0.033 Uiso 1 1 calc R . . .
F16 F 0.15380(15) 0.46048(18) 0.61502(12) 0.0825(10) Uani 1 1 d . . . .
C10 C 0.08151(18) 0.8027(2) 0.43194(13) 0.0342(9) Uani 1 1 d . . . .
H10 H 0.0934 0.8101 0.4641 0.041 Uiso 1 1 calc R . . .
C47 C 0.30731(17) 0.6365(2) 0.49970(11) 0.0229(7) Uani 1 1 d . . . .
H47 H 0.3431 0.6676 0.5215 0.027 Uiso 1 1 calc R . . .
C27 C 0.1816(2) 1.0073(2) 0.41227(12) 0.0357(9) Uani 1 1 d . . . .
H27A H 0.1734 1.0021 0.3789 0.043 Uiso 1 1 calc R . . .
H27B H 0.1386 1.0284 0.4173 0.043 Uiso 1 1 calc R . . .
C15 C 0.36429(17) 1.0737(2) 0.53273(11) 0.0241(7) Uani 1 1 d . . . .
F20 F 0.4365(5) 0.5613(7) 0.5190(2) 0.067(3) Uani 0.750(12) 1 d . P B 1
C54 C 0.14405(16) 0.7026(2) 0.54324(11) 0.0221(7) Uani 1 1 d . . . .
C55 C 0.08774(16) 0.7557(2) 0.54285(12) 0.0272(8) Uani 1 1 d . . . .
H55 H 0.0864 0.8167 0.5339 0.033 Uiso 1 1 calc R . . .
F15 F -0.0198(6) 0.8603(5) 0.5459(7) 0.069(4) Uani 0.55(3) 1 d . P C 1
F19 F 0.4054(2) 0.4675(3) 0.46532(17) 0.0452(12) Uani 0.750(12) 1 d . P B 1
C40 C 0.14768(19) 0.7928(2) 0.67144(12) 0.0332(8) Uani 1 1 d . . . .
C23 C 0.2725(2) 1.1434(3) 0.64969(13) 0.0364(9) Uani 1 1 d . . . .
H23 H 0.2950 1.1290 0.6808 0.044 Uiso 1 1 calc R . . .
C50 C 0.20429(17) 0.5442(2) 0.43627(11) 0.0268(8) Uani 1 1 d . . . .
C13 C 0.0438(2) 0.7834(3) 0.33854(16) 0.0536(13) Uani 1 1 d . . . .
H13 H 0.0303 0.7777 0.3062 0.064 Uiso 1 1 calc R . . .
F22 F 0.1709(2) 0.4338(4) 0.37861(19) 0.0740(17) Uani 0.786(8) 1 d . P D 1
C44 C 0.1356(2) 0.7127(3) 0.69723(16) 0.0483(11) Uani 1 1 d . . . .
C48 C 0.32301(17) 0.5722(2) 0.47209(11) 0.0245(7) Uani 1 1 d . . . .
C42 C 0.11292(19) 0.9379(2) 0.64040(14) 0.0343(9) Uani 1 1 d . . . .
C33 C 0.47933(19) 0.9202(2) 0.70822(12) 0.0307(8) Uani 1 1 d . . . .
H33 H 0.5218 0.9315 0.7310 0.037 Uiso 1 1 calc R . . .
F9 F 0.07013(16) 0.6875(2) 0.68326(12) 0.0806(9) Uani 1 1 d . . . .
C34 C 0.41890(18) 0.9215(2) 0.71913(11) 0.0284(8) Uani 1 1 d . . . .
C9 C 0.12441(18) 0.8361(2) 0.40887(13) 0.0315(9) Uani 1 1 d . . . .
C22 C 0.28382(19) 1.0923(2) 0.61476(12) 0.0298(8) Uani 1 1 d . . . .
H22 H 0.3132 1.0417 0.6225 0.036 Uiso 1 1 calc R . . .
C58 C 0.09167(19) 0.5799(2) 0.57157(14) 0.0340(9) Uani 1 1 d . . . .
N1 N 0.23553(17) 1.0730(2) 0.43091(10) 0.0362(8) Uani 1 1 d . . . .
C57 C 0.03549(19) 0.6321(2) 0.57012(14) 0.0371(9) Uani 1 1 d . . . .
H57 H -0.0015 0.6083 0.5790 0.044 Uiso 1 1 calc R . . .
C26 C 0.2302(2) 1.1124(2) 0.47312(12) 0.0355(9) Uani 1 1 d . . . .
H26A H 0.1811 1.1183 0.4708 0.043 Uiso 1 1 calc R . . .
H26B H 0.2502 1.1732 0.4765 0.043 Uiso 1 1 calc R . . .
F8 F 0.1510(2) 0.7256(2) 0.74085(10) 0.0904(11) Uani 1 1 d . . . .
C32 C 0.47739(17) 0.9023(2) 0.66358(12) 0.0277(8) Uani 1 1 d . . . .
C60 C -0.0275(2) 0.7759(3) 0.55271(18) 0.0490(11) Uani 1 1 d . . . .
C41 C 0.1035(2) 0.8651(3) 0.66570(14) 0.0375(9) Uani 1 1 d . . . .
H41 H 0.0672 0.8647 0.6789 0.045 Uiso 1 1 calc R . . .
F21 F 0.4193(2) 0.6016(4) 0.4495(2) 0.072(2) Uani 0.750(12) 1 d . P B 1
C31 C 0.41559(17) 0.8862(2) 0.63037(11) 0.0268(8) Uani 1 1 d . . . .
H31 H 0.4147 0.8747 0.5998 0.032 Uiso 1 1 calc R . . .
C56 C 0.03397(18) 0.7201(2) 0.55545(13) 0.0333(9) Uani 1 1 d . . . .
C36 C 0.54352(19) 0.8992(3) 0.65206(13) 0.0390(9) Uani 1 1 d . . . .
C35 C 0.35688(18) 0.9051(2) 0.68628(11) 0.0258(7) Uani 1 1 d . . . .
H35 H 0.3156 0.9063 0.6943 0.031 Uiso 1 1 calc R . . .
C4 C 0.2627(2) 0.7602(3) 0.40001(13) 0.0375(9) Uani 1 1 d . . . .
H4 H 0.2349 0.7211 0.4112 0.045 Uiso 1 1 calc R . . .
C19 C 0.4565(2) 1.0900(3) 0.50049(14) 0.0410(10) Uani 1 1 d . . . .
H19 H 0.4730 1.0866 0.4748 0.049 Uiso 1 1 calc R . . .
C25 C 0.2096(2) 1.1863(3) 0.55888(15) 0.0443(10) Uani 1 1 d . . . .
H25 H 0.1880 1.2024 0.5279 0.053 Uiso 1 1 calc R . . .
C20 C 0.3900(2) 1.0654(2) 0.49600(12) 0.0341(9) Uani 1 1 d . . . .
H20 H 0.3616 1.0427 0.4677 0.041 Uiso 1 1 calc R . . .
F13 F -0.0823(9) 0.7419(14) 0.5266(7) 0.081(4) Uani 0.55(3) 1 d . P C 1
C29 C 0.28396(16) 0.7430(2) 0.58537(10) 0.0210(7) Uani 1 1 d . . . .
H29A H 0.2710 0.7035 0.6073 0.025 Uiso 1 1 calc R . . .
H29B H 0.3301 0.7273 0.5838 0.025 Uiso 1 1 calc R . . .
F10 F 0.0315(8) 1.0155(8) 0.6645(5) 0.071(3) Uani 0.51(2) 1 d . P A 1
C16 C 0.40770(18) 1.1046(3) 0.57422(12) 0.0331(8) Uani 1 1 d . . . .
H16 H 0.3911 1.1105 0.5998 0.040 Uiso 1 1 calc R . . .
C5 C 0.3037(2) 0.7250(3) 0.37582(13) 0.0441(10) Uani 1 1 d . . . .
H5 H 0.3047 0.6623 0.3710 0.053 Uiso 1 1 calc R . . .
C53 C 0.1484(2) 0.4939(3) 0.40271(15) 0.0458(10) Uani 1 1 d . . . .
F24 F 0.1138(3) 0.4436(4) 0.42522(15) 0.092(2) Uani 0.786(8) 1 d . P D 1
C14 C 0.1048(2) 0.8267(3) 0.36153(13) 0.0429(10) Uani 1 1 d . . . .
H14 H 0.1332 0.8500 0.3448 0.051 Uiso 1 1 calc R . . .
C18 C 0.4995(2) 1.1197(3) 0.54179(15) 0.0390(9) Uani 1 1 d . . . .
H18 H 0.5457 1.1349 0.5449 0.047 Uiso 1 1 calc R . . .
C52 C 0.39707(19) 0.5547(3) 0.47689(13) 0.0368(9) Uani 1 1 d . . . .
F11 F 0.0192(7) 1.0147(8) 0.5928(4) 0.072(3) Uani 0.51(2) 1 d . P A 1
C61 C 0.0940(2) 0.4839(3) 0.58729(19) 0.0505(12) Uani 1 1 d . . . .
F6 F 0.48113(14) 0.9514(3) 0.79587(9) 0.0929(12) Uani 1 1 d . . . .
C6 C 0.3429(2) 0.7814(3) 0.35884(14) 0.0498(12) Uani 1 1 d . . . .
H6 H 0.3706 0.7578 0.3417 0.060 Uiso 1 1 calc R . . .
C24 C 0.2282(2) 1.2152(3) 0.63850(16) 0.0472(11) Uani 1 1 d . . . .
H24 H 0.2194 1.2501 0.6619 0.057 Uiso 1 1 calc R . . .
C11 C 0.02081(19) 0.7581(3) 0.40884(16) 0.0450(11) Uani 1 1 d . . . .
H11 H -0.0078 0.7344 0.4253 0.054 Uiso 1 1 calc R . . .
F14 F -0.0376(8) 0.7782(10) 0.5961(4) 0.073(3) Uani 0.55(3) 1 d . P C 1
C17 C 0.4748(2) 1.1269(3) 0.57847(14) 0.0413(10) Uani 1 1 d . . . .
H17 H 0.5041 1.1474 0.6070 0.050 Uiso 1 1 calc R . . .
C3 C 0.26128(18) 0.8520(3) 0.40833(11) 0.0303(8) Uani 1 1 d . . . .
C45 C 0.0646(2) 1.0161(3) 0.63230(15) 0.0452(10) Uani 1 1 d . . . .
C8 C 0.3021(2) 0.9069(3) 0.39151(14) 0.0463(11) Uani 1 1 d . . . .
H8 H 0.3029 0.9696 0.3970 0.056 Uiso 1 1 calc R . . .
F23 F 0.1042(3) 0.5435(3) 0.37512(19) 0.090(2) Uani 0.786(8) 1 d . P D 1
C28 C 0.2357(3) 1.1439(3) 0.39760(14) 0.0624(15) Uani 1 1 d . . . .
H28A H 0.2367 1.1166 0.3688 0.094 Uiso 1 1 calc GR . . .
H28B H 0.2762 1.1818 0.4097 0.094 Uiso 1 1 calc GR . . .
H28C H 0.1942 1.1804 0.3922 0.094 Uiso 1 1 calc GR . . .
C12 C 0.0031(2) 0.7489(3) 0.36255(17) 0.0511(12) Uani 1 1 d . . . .
H12 H -0.0380 0.7184 0.3467 0.061 Uiso 1 1 calc R . . .
C7 C 0.3423(3) 0.8707(4) 0.36648(16) 0.0621(14) Uani 1 1 d . . . .
H7 H 0.3696 0.9092 0.3546 0.075 Uiso 1 1 calc R . . .
C142 C 0.1970(2) 1.2358(3) 0.59338(18) 0.0585(13) Uani 1 1 d . . . .
H142 H 0.1663 1.2851 0.5858 0.070 Uiso 1 1 calc R . . .
C37 C 0.4190(2) 0.9444(3) 0.76658(13) 0.0434(10) Uani 1 1 d . . . .
F35 F 0.40105(10) 0.56426(15) 0.32229(7) 0.0401(5) Uani 1 1 d . . . .
F25 F 0.50726(10) 0.65401(14) 0.39841(7) 0.0360(5) Uani 1 1 d . . . .
F39 F 0.59705(10) 0.38521(13) 0.38796(7) 0.0376(5) Uani 1 1 d . . . .
F27 F 0.71035(12) 0.66966(14) 0.52077(7) 0.0471(6) Uani 1 1 d . . . .
F40 F 0.45817(12) 0.51731(16) 0.24989(7) 0.0470(6) Uani 1 1 d . . . .
F28 F 0.77613(10) 0.57354(15) 0.47161(7) 0.0439(6) Uani 1 1 d . . . .
F44 F 0.57393(12) 0.75331(14) 0.34588(8) 0.0482(6) Uani 1 1 d . . . .
F38 F 0.52231(12) 0.27447(14) 0.41990(8) 0.0492(6) Uani 1 1 d . . . .
F26 F 0.57404(13) 0.70374(15) 0.48432(7) 0.0492(6) Uani 1 1 d . . . .
F30 F 0.54709(13) 0.35743(16) 0.29414(8) 0.0536(6) Uani 1 1 d . . . .
F29 F 0.71009(10) 0.51255(15) 0.38960(7) 0.0408(5) Uani 1 1 d . . . .
F37 F 0.38473(13) 0.30528(17) 0.40306(8) 0.0546(7) Uani 1 1 d . . . .
F34 F 0.66535(12) 0.63486(18) 0.31424(8) 0.0519(6) Uani 1 1 d . . . .
F36 F 0.32727(11) 0.45212(17) 0.35413(8) 0.0495(6) Uani 1 1 d . . . .
F43 F 0.51201(18) 0.86995(18) 0.28272(11) 0.0837(10) Uani 1 1 d . . . .
C75 C 0.43424(18) 0.4919(2) 0.34482(12) 0.0302(8) Uani 1 1 d . . . .
F41 F 0.40004(15) 0.6356(2) 0.18544(9) 0.0839(10) Uani 1 1 d . . . .
C66 C 0.70869(18) 0.5937(2) 0.45329(12) 0.0319(8) Uani 1 1 d . . . .
C79 C 0.52883(17) 0.4038(2) 0.37743(12) 0.0285(8) Uani 1 1 d . . . .
C76 C 0.39461(19) 0.4345(3) 0.36139(12) 0.0342(9) Uani 1 1 d . . . .
C62 C 0.60483(17) 0.5843(2) 0.38793(11) 0.0263(8) Uani 1 1 d . . . .
C85 C 0.5293(2) 0.7189(3) 0.30741(13) 0.0386(9) Uani 1 1 d . . . .
C63 C 0.57452(18) 0.6324(2) 0.41550(12) 0.0284(8) Uani 1 1 d . . . .
F31 F 0.62369(17) 0.2996(2) 0.24500(11) 0.0940(12) Uani 1 1 d . . . .
C74 C 0.50349(17) 0.4792(2) 0.35136(11) 0.0268(8) Uani 1 1 d . . . .
C65 C 0.6763(2) 0.6419(2) 0.47802(12) 0.0324(9) Uani 1 1 d . . . .
F33 F 0.73800(14) 0.5772(3) 0.26141(10) 0.0940(12) Uani 1 1 d . . . .
F32 F 0.71880(16) 0.4085(3) 0.22652(11) 0.1198(16) Uani 1 1 d . . . .
C78 C 0.4916(2) 0.3454(2) 0.39469(12) 0.0361(9) Uani 1 1 d . . . .
C68 C 0.60339(19) 0.4998(3) 0.30822(12) 0.0352(9) Uani 1 1 d . . . .
C64 C 0.6075(2) 0.6610(2) 0.45929(12) 0.0338(9) Uani 1 1 d . . . .
C81 C 0.4734(2) 0.6044(3) 0.25976(13) 0.0385(9) Uani 1 1 d . . . .
C82 C 0.4421(2) 0.6655(4) 0.22620(15) 0.0567(13) Uani 1 1 d . . . .
C67 C 0.67334(18) 0.5649(2) 0.40998(12) 0.0304(8) Uani 1 1 d . . . .
C77 C 0.4230(2) 0.3606(3) 0.38635(13) 0.0369(9) Uani 1 1 d . . . .
C80 C 0.51793(18) 0.6280(2) 0.30240(12) 0.0313(8) Uani 1 1 d . . . .
C69 C 0.5954(2) 0.4148(3) 0.28894(14) 0.0450(11) Uani 1 1 d . . . .
B1 B 0.5573(2) 0.5475(3) 0.33758(13) 0.0272(9) Uani 1 1 d . . . .
C70 C 0.6341(3) 0.3826(4) 0.26233(16) 0.0663(16) Uani 1 1 d . . . .
C73 C 0.6527(2) 0.5509(3) 0.29720(14) 0.0468(11) Uani 1 1 d . . . .
F42 F 0.42406(19) 0.8140(2) 0.20064(12) 0.1038(12) Uani 1 1 d . . . .
C83 C 0.4545(3) 0.7547(4) 0.23344(18) 0.0654(14) Uani 1 1 d . . . .
C84 C 0.4980(3) 0.7821(3) 0.27460(17) 0.0574(13) Uani 1 1 d . . . .
C72 C 0.6919(2) 0.5224(4) 0.27063(15) 0.0637(15) Uani 1 1 d . . . .
C71 C 0.6822(3) 0.4378(5) 0.25324(17) 0.0746(18) Uani 1 1 d . . . .
O2 O 0.10487(12) 0.98227(16) 0.50919(9) 0.0386(6) Uani 1 1 d . . . .
C2 C 0.15620(18) 0.9467(2) 0.51395(11) 0.0256(8) Uani 1 1 d . . . .
O1 O 0.37684(13) 0.84842(16) 0.51061(8) 0.0311(6) Uani 1 1 d . . . .
C1 C 0.32412(18) 0.8666(2) 0.51425(10) 0.0223(7) Uani 1 1 d . . . .
Br1 Br 0.14512(8) 0.84041(8) 0.25201(3) 0.1339(6) Uani 0.749(2) 1 d . P E 1
C87 C 0.1616(4) 0.6608(7) 0.2786(3) 0.126(5) Uani 0.749(2) 1 d . P E 1
H87 H 0.1264 0.6729 0.2920 0.151 Uiso 0.749(2) 1 calc R P E 1
C86 C 0.1842(5) 0.7281(6) 0.2554(3) 0.139(6) Uani 0.749(2) 1 d G P E 1
C91 C 0.2357(5) 0.7103(8) 0.2358(3) 0.229(10) Uani 0.749(2) 1 d G P E 1
H91 H 0.2511 0.7563 0.2200 0.274 Uiso 0.749(2) 1 calc R P E 1
C90 C 0.2644(4) 0.6253(9) 0.2393(3) 0.152(7) Uani 0.749(2) 1 d G P E 1
H90 H 0.2996 0.6132 0.2259 0.182 Uiso 0.749(2) 1 calc R P E 1
C89 C 0.2417(6) 0.5581(6) 0.2625(4) 0.193(7) Uani 0.749(2) 1 d G P E 1
H89 H 0.2614 0.5000 0.2649 0.232 Uiso 0.749(2) 1 calc R P E 1
C88 C 0.1903(6) 0.5758(6) 0.2821(3) 0.143(5) Uani 0.749(2) 1 d G P E 1
H88 H 0.1748 0.5299 0.2979 0.172 Uiso 0.749(2) 1 calc R P E 1
Br1A Br 0.2625(4) 0.7783(4) 0.21826(17) 0.206(3) Uani 0.251(2) 1 d . P E 2
C89A C 0.1763(11) 0.5425(12) 0.2821(8) 0.091(5) Uani 0.251(2) 1 d . P E 2
H89A H 0.1567 0.4945 0.2941 0.109 Uiso 0.251(2) 1 calc R P E 2
C90A C 0.2199(11) 0.5246(9) 0.2562(8) 0.091(5) Uani 0.251(2) 1 d G P E 2
H90A H 0.2300 0.4644 0.2506 0.109 Uiso 0.251(2) 1 calc R P E 2
C91A C 0.2486(11) 0.5947(10) 0.2386(8) 0.091(5) Uani 0.251(2) 1 d G P E 2
H91A H 0.2783 0.5825 0.2209 0.109 Uiso 0.251(2) 1 calc R P E 2
C86A C 0.2337(10) 0.6827(9) 0.2468(7) 0.091(5) Uani 0.251(2) 1 d G P E 2
C87A C 0.1902(10) 0.7006(11) 0.2727(7) 0.091(5) Uani 0.251(2) 1 d G P E 2
H87A H 0.1800 0.7607 0.2783 0.109 Uiso 0.251(2) 1 calc R P E 2
C88A C 0.1615(11) 0.6305(14) 0.2903(8) 0.091(5) Uani 0.251(2) 1 d G P E 2
H88A H 0.1317 0.6427 0.3080 0.109 Uiso 0.251(2) 1 calc R P E 2
F23A F 0.1445(9) 0.5240(14) 0.3582(5) 0.077(5) Uani 0.214(8) 1 d . P D 2
F24A F 0.0874(6) 0.5116(12) 0.4028(6) 0.057(4) Uani 0.214(8) 1 d . P D 2
F22A F 0.1568(10) 0.4142(11) 0.4011(7) 0.074(5) Uani 0.214(8) 1 d . P D 2
F19A F 0.4118(6) 0.5088(15) 0.4467(5) 0.064(5) Uani 0.250(12) 1 d . P B 2
F21A F 0.4288(6) 0.6387(8) 0.4762(7) 0.057(4) Uani 0.250(12) 1 d . P B 2
F20A F 0.4345(13) 0.5352(16) 0.5190(5) 0.039(4) Uani 0.250(12) 1 d . P B 2
F11A F 0.0470(9) 1.0430(10) 0.5880(3) 0.074(3) Uani 0.49(2) 1 d . P A 2
F12A F 0.0947(9) 1.0863(8) 0.6552(4) 0.058(3) Uani 0.49(2) 1 d . P A 2
F10A F 0.0074(5) 1.0016(7) 0.6408(8) 0.075(4) Uani 0.49(2) 1 d . P A 2
F13A F -0.0379(8) 0.8413(13) 0.5206(8) 0.083(4) Uani 0.45(3) 1 d . P C 2
F14A F -0.0297(10) 0.8119(15) 0.5908(6) 0.084(4) Uani 0.45(3) 1 d . P C 2
F15A F -0.0867(10) 0.7295(14) 0.5374(7) 0.058(3) Uani 0.45(3) 1 d . P C 2

loop_
_atom_site_aniso_label
_atom_site_aniso_U_11
_atom_site_aniso_U_22
_atom_site_aniso_U_33
_atom_site_aniso_U_23
_atom_site_aniso_U_13
_atom_site_aniso_U_12
Mn1 0.0161(3) 0.0181(2) 0.0220(2) 0.0019(2) 0.00158(19) -0.0008(2)
P2 0.0226(5) 0.0187(4) 0.0219(4) 0.0015(3) 0.0012(3) -0.0018(4)
P4 0.0150(4) 0.0178(4) 0.0239(4) 0.0012(3) 0.0044(3) 0.0004(3)
P3 0.0174(4) 0.0197(4) 0.0215(4) 0.0016(3) 0.0036(3) 0.0019(3)
P1 0.0235(5) 0.0237(4) 0.0228(4) 0.0021(4) -0.0015(4) -0.0047(4)
F3 0.0283(13) 0.0592(16) 0.0689(17) -0.0099(13) 0.0071(12) 0.0116(11)
C46 0.0194(17) 0.0187(16) 0.0238(16) 0.0051(13) 0.0079(13) 0.0007(13)
C39 0.029(2) 0.0279(18) 0.0284(18) 0.0048(15) 0.0125(15) 0.0063(15)
F1 0.0336(13) 0.094(2) 0.0421(14) 0.0006(13) 0.0128(11) -0.0069(13)
F4 0.0669(18) 0.0795(19) 0.0332(13) 0.0012(13) 0.0191(12) -0.0041(15)
F7 0.109(2) 0.0457(16) 0.107(2) 0.0350(16) 0.076(2) 0.0217(16)
F12 0.043(4) 0.028(3) 0.145(11) 0.007(5) 0.035(7) 0.005(3)
F18 0.139(3) 0.0278(15) 0.120(3) 0.0006(17) 0.041(2) -0.0114(17)
F2 0.0366(14) 0.0665(17) 0.0658(17) -0.0200(14) 0.0105(12) -0.0251(12)
C30 0.0204(17) 0.0205(16) 0.0247(17) 0.0012(13) 0.0020(14) 0.0040(13)
F17 0.083(2) 0.0546(18) 0.183(4) 0.056(2) 0.095(2) 0.0180(16)
C38 0.0195(17) 0.0246(17) 0.0250(17) 0.0013(14) 0.0065(14) 0.0023(14)
F5 0.162(3) 0.0590(19) 0.0536(17) -0.0177(14) 0.0385(19) 0.032(2)
C49 0.031(2) 0.0271(18) 0.0254(17) -0.0026(14) 0.0115(15) -0.0014(15)
C21 0.0203(18) 0.0197(17) 0.0360(19) -0.0011(14) 0.0077(15) -0.0034(14)
C59 0.0221(18) 0.0243(18) 0.038(2) 0.0031(15) 0.0128(15) 0.0016(14)
C51 0.0174(17) 0.0243(17) 0.0303(18) 0.0007(14) 0.0060(14) -0.0016(14)
C43 0.0247(19) 0.0230(17) 0.0340(19) 0.0011(15) 0.0079(15) -0.0010(14)
F16 0.0595(19) 0.0509(17) 0.141(3) 0.0529(18) 0.0357(19) 0.0154(14)
C10 0.025(2) 0.0268(19) 0.042(2) 0.0032(16) -0.0035(17) -0.0036(15)
C47 0.0202(18) 0.0252(17) 0.0221(16) 0.0010(14) 0.0047(13) -0.0018(14)
C27 0.043(2) 0.0270(19) 0.0255(18) 0.0045(15) -0.0072(16) -0.0040(17)
C15 0.0268(19) 0.0191(16) 0.0251(17) -0.0018(13) 0.0058(14) -0.0033(14)
F20 0.030(3) 0.108(7) 0.050(2) -0.038(3) -0.005(2) 0.020(4)
C54 0.0152(17) 0.0204(16) 0.0296(18) -0.0006(13) 0.0055(14) -0.0018(13)
C55 0.0203(18) 0.0216(17) 0.038(2) 0.0034(15) 0.0069(15) 0.0012(14)
F15 0.038(5) 0.036(3) 0.144(9) 0.021(4) 0.042(6) 0.025(2)
F19 0.038(2) 0.046(2) 0.055(3) -0.0073(18) 0.0198(18) 0.0122(16)
C40 0.036(2) 0.035(2) 0.034(2) 0.0031(16) 0.0184(17) 0.0013(17)
C23 0.042(2) 0.036(2) 0.038(2) -0.0046(17) 0.0231(18) -0.0094(18)
C50 0.027(2) 0.0271(18) 0.0259(17) -0.0031(14) 0.0081(15) -0.0064(15)
C13 0.040(3) 0.058(3) 0.047(3) -0.025(2) -0.010(2) 0.000(2)
F22 0.046(2) 0.093(3) 0.082(4) -0.064(3) 0.018(2) -0.016(2)
C44 0.055(3) 0.046(3) 0.057(3) 0.017(2) 0.036(2) 0.010(2)
C48 0.0226(18) 0.0282(18) 0.0242(17) 0.0032(14) 0.0092(14) 0.0024(14)
C42 0.028(2) 0.0282(19) 0.049(2) -0.0045(17) 0.0150(18) 0.0006(16)
C33 0.028(2) 0.0253(18) 0.0306(19) -0.0034(15) -0.0033(16) 0.0012(15)
F9 0.070(2) 0.0667(19) 0.114(3) 0.0336(18) 0.0410(19) -0.0116(16)
C34 0.033(2) 0.0261(18) 0.0220(17) -0.0008(14) 0.0017(15) 0.0017(15)
C9 0.0238(19) 0.0225(18) 0.038(2) -0.0030(15) -0.0050(16) 0.0015(15)
C22 0.037(2) 0.0224(18) 0.0340(19) 0.0036(15) 0.0172(16) -0.0024(15)
C58 0.029(2) 0.0241(18) 0.053(2) 0.0066(17) 0.0190(18) 0.0009(15)
N1 0.049(2) 0.0282(16) 0.0233(15) 0.0069(13) -0.0007(14) -0.0122(14)
C57 0.023(2) 0.030(2) 0.065(3) 0.0059(19) 0.0237(19) -0.0008(16)
C26 0.043(2) 0.0216(18) 0.032(2) 0.0049(15) -0.0035(17) -0.0059(16)
F8 0.159(3) 0.071(2) 0.0523(18) 0.0143(15) 0.049(2) -0.008(2)
C32 0.0240(19) 0.0276(18) 0.0291(18) -0.0008(15) 0.0045(15) -0.0002(15)
C60 0.026(2) 0.035(2) 0.089(3) 0.008(2) 0.022(2) 0.0084(17)
C41 0.033(2) 0.038(2) 0.050(2) -0.0020(18) 0.0242(19) 0.0011(18)
F21 0.041(2) 0.086(4) 0.106(4) 0.050(3) 0.050(3) 0.021(2)
C31 0.0234(19) 0.0298(19) 0.0241(17) -0.0017(14) 0.0025(14) 0.0003(15)
C56 0.0220(19) 0.0304(19) 0.050(2) 0.0030(17) 0.0145(17) 0.0032(15)
C36 0.025(2) 0.049(2) 0.039(2) -0.0090(19) 0.0034(17) -0.0057(19)
C35 0.0260(19) 0.0218(17) 0.0277(18) -0.0008(14) 0.0053(14) 0.0055(14)
C4 0.039(2) 0.042(2) 0.033(2) 0.0133(17) 0.0135(18) 0.0059(18)
C19 0.043(3) 0.047(2) 0.042(2) 0.0010(19) 0.026(2) 0.003(2)
C25 0.036(2) 0.038(2) 0.050(3) -0.0048(19) 0.0003(19) 0.0129(18)
C20 0.040(2) 0.037(2) 0.0253(18) -0.0063(16) 0.0100(16) -0.0031(17)
F13 0.025(5) 0.090(9) 0.113(8) -0.008(6) -0.002(5) 0.018(4)
C29 0.0179(17) 0.0218(16) 0.0223(16) 0.0034(13) 0.0047(13) 0.0042(13)
F10 0.057(6) 0.070(5) 0.102(6) 0.009(5) 0.047(5) 0.034(4)
C16 0.029(2) 0.042(2) 0.0309(19) -0.0104(17) 0.0129(16) -0.0089(17)
C5 0.049(3) 0.052(3) 0.033(2) 0.0100(19) 0.0161(19) 0.011(2)
C53 0.033(2) 0.054(2) 0.051(2) -0.025(2) 0.0120(19) -0.0114(19)
F24 0.079(3) 0.119(4) 0.081(3) -0.028(3) 0.029(3) -0.076(3)
C14 0.034(2) 0.049(2) 0.038(2) -0.0141(19) -0.0016(18) -0.0033(19)
C18 0.029(2) 0.035(2) 0.058(3) -0.0058(19) 0.0213(19) -0.0041(17)
C52 0.027(2) 0.049(2) 0.0361(19) -0.0035(16) 0.0133(16) 0.0052(17)
F11 0.050(5) 0.056(5) 0.092(5) -0.003(4) -0.003(4) 0.031(4)
C61 0.040(3) 0.031(2) 0.094(4) 0.009(2) 0.041(3) 0.000(2)
F6 0.0523(18) 0.187(4) 0.0318(14) -0.0321(18) 0.0012(13) -0.027(2)
C6 0.033(2) 0.081(4) 0.037(2) -0.012(2) 0.0128(19) -0.008(2)
C24 0.045(3) 0.040(2) 0.066(3) -0.022(2) 0.030(2) -0.003(2)
C11 0.023(2) 0.030(2) 0.070(3) 0.003(2) -0.003(2) -0.0054(17)
F14 0.068(5) 0.067(6) 0.101(4) 0.011(4) 0.052(4) 0.033(5)
C17 0.028(2) 0.051(3) 0.047(2) -0.020(2) 0.0148(18) -0.0119(18)
C3 0.0245(19) 0.045(2) 0.0169(16) 0.0012(15) -0.0010(14) -0.0076(16)
C45 0.033(2) 0.035(2) 0.070(3) -0.0019(19) 0.0203(19) 0.0071(17)
C8 0.052(3) 0.049(3) 0.041(2) -0.012(2) 0.019(2) -0.028(2)
F23 0.069(4) 0.081(3) 0.079(4) -0.026(2) -0.040(3) 0.009(3)
C28 0.099(4) 0.041(2) 0.032(2) 0.0119(19) -0.003(2) -0.030(3)
C12 0.030(2) 0.036(2) 0.071(3) -0.014(2) -0.008(2) -0.0036(19)
C7 0.063(3) 0.079(4) 0.056(3) -0.020(3) 0.034(3) -0.040(3)
C142 0.047(3) 0.044(3) 0.079(4) -0.019(2) 0.012(3) 0.019(2)
C37 0.050(3) 0.045(2) 0.031(2) -0.0052(19) 0.0053(19) 0.006(2)
F35 0.0254(11) 0.0497(13) 0.0425(13) 0.0081(11) 0.0064(10) 0.0145(10)
F25 0.0306(12) 0.0401(12) 0.0377(12) -0.0044(10) 0.0111(9) 0.0089(10)
F39 0.0285(12) 0.0328(12) 0.0454(13) 0.0027(10) 0.0020(10) 0.0106(9)
F27 0.0643(16) 0.0332(12) 0.0311(12) -0.0043(10) -0.0045(11) -0.0076(11)
F40 0.0464(14) 0.0515(15) 0.0339(12) -0.0043(11) -0.0017(10) -0.0024(11)
F28 0.0250(12) 0.0543(14) 0.0421(13) 0.0058(11) -0.0051(10) -0.0046(10)
F44 0.0645(16) 0.0335(12) 0.0455(14) 0.0003(11) 0.0151(12) -0.0069(11)
F38 0.0622(16) 0.0327(12) 0.0467(14) 0.0097(10) 0.0075(12) 0.0016(11)
F26 0.0711(17) 0.0419(13) 0.0354(12) -0.0070(10) 0.0173(12) 0.0146(12)
F30 0.0602(17) 0.0450(14) 0.0531(15) -0.0200(12) 0.0134(13) 0.0021(13)
F29 0.0226(11) 0.0599(15) 0.0392(12) -0.0042(11) 0.0085(9) 0.0086(10)
F37 0.0617(16) 0.0567(16) 0.0525(15) -0.0051(12) 0.0278(13) -0.0242(13)
F34 0.0417(14) 0.0702(17) 0.0485(14) 0.0033(13) 0.0206(11) -0.0115(13)
F36 0.0260(12) 0.0753(17) 0.0503(14) -0.0065(13) 0.0163(11) -0.0017(12)
F43 0.116(3) 0.0394(16) 0.092(2) 0.0232(15) 0.026(2) 0.0090(16)
C75 0.027(2) 0.036(2) 0.0260(18) -0.0032(15) 0.0049(15) 0.0067(16)
F41 0.077(2) 0.105(2) 0.0440(16) 0.0199(16) -0.0197(14) 0.0026(18)
C66 0.028(2) 0.032(2) 0.0302(19) 0.0061(16) 0.0013(16) -0.0043(16)
C79 0.0234(19) 0.0282(19) 0.0299(18) -0.0076(15) 0.0022(15) 0.0007(15)
C76 0.025(2) 0.050(2) 0.0273(19) -0.0117(17) 0.0084(15) -0.0031(17)
C62 0.0231(19) 0.0279(18) 0.0278(18) 0.0019(14) 0.0076(15) -0.0008(14)
C85 0.042(2) 0.038(2) 0.038(2) 0.0041(18) 0.0154(19) 0.0033(18)
C63 0.029(2) 0.0262(18) 0.0297(18) 0.0016(15) 0.0087(15) 0.0009(15)
F31 0.092(2) 0.108(3) 0.075(2) -0.0515(19) 0.0155(18) 0.042(2)
C74 0.0246(19) 0.0298(19) 0.0238(17) -0.0045(14) 0.0042(14) 0.0065(15)
C65 0.043(2) 0.0258(18) 0.0236(18) -0.0002(15) 0.0031(16) -0.0094(17)
F33 0.0439(17) 0.188(4) 0.0625(19) 0.002(2) 0.0343(15) -0.013(2)
F32 0.064(2) 0.238(5) 0.066(2) -0.051(3) 0.0327(17) 0.038(3)
C78 0.045(2) 0.030(2) 0.0292(19) -0.0024(16) 0.0045(17) -0.0004(18)
C68 0.026(2) 0.050(2) 0.0274(19) -0.0011(17) 0.0055(16) 0.0090(18)
C64 0.048(2) 0.0249(19) 0.0295(19) -0.0032(15) 0.0136(18) 0.0011(17)
C81 0.033(2) 0.048(2) 0.032(2) 0.0049(18) 0.0063(17) 0.0036(19)
C82 0.048(3) 0.074(4) 0.036(2) 0.018(2) -0.004(2) 0.008(2)
C67 0.028(2) 0.033(2) 0.0309(19) 0.0026(16) 0.0095(16) -0.0012(16)
C77 0.041(2) 0.040(2) 0.030(2) -0.0073(17) 0.0119(17) -0.0132(19)
C80 0.028(2) 0.036(2) 0.0301(19) 0.0043(16) 0.0092(16) 0.0032(16)
C69 0.036(2) 0.061(3) 0.034(2) -0.012(2) 0.0052(18) 0.016(2)
B1 0.023(2) 0.032(2) 0.025(2) -0.0027(17) 0.0061(16) 0.0037(17)
C70 0.060(3) 0.092(4) 0.041(3) -0.027(3) 0.007(2) 0.030(3)
C73 0.033(2) 0.076(3) 0.032(2) -0.001(2) 0.0105(18) 0.007(2)
F42 0.115(3) 0.090(2) 0.083(2) 0.056(2) -0.005(2) 0.023(2)
C83 0.062(3) 0.065(3) 0.062(3) 0.036(3) 0.008(3) 0.012(3)
C84 0.070(3) 0.039(3) 0.062(3) 0.020(2) 0.020(3) 0.011(2)
C72 0.031(3) 0.126(5) 0.037(2) -0.005(3) 0.015(2) 0.004(3)
C71 0.047(3) 0.138(6) 0.042(3) -0.023(3) 0.018(2) 0.028(3)
O2 0.0211(14) 0.0286(14) 0.0614(18) 0.0060(12) 0.0058(12) 0.0071(11)
C2 0.0233(19) 0.0185(16) 0.0308(18) 0.0028(14) 0.0021(14) -0.0034(15)
O1 0.0255(14) 0.0366(14) 0.0323(14) 0.0007(11) 0.0104(11) -0.0020(11)
C1 0.026(2) 0.0219(17) 0.0174(15) 0.0019(13) 0.0036(14) -0.0048(14)
Br1 0.2184(15) 0.1268(10) 0.0474(5) 0.0204(5) 0.0272(7) -0.0395(9)
C87 0.098(8) 0.165(11) 0.068(6) -0.074(7) -0.047(6) 0.052(8)
C86 0.052(6) 0.334(18) 0.023(4) -0.004(7) 0.002(4) 0.014(8)
C91 0.210(17) 0.33(2) 0.081(9) 0.062(13) -0.047(11) -0.113(17)
C90 0.091(9) 0.29(2) 0.048(6) 0.005(9) -0.014(6) 0.020(11)
C89 0.087(10) 0.36(2) 0.081(9) -0.009(12) -0.046(7) 0.075(12)
C88 0.137(12) 0.164(12) 0.074(7) -0.014(8) -0.048(7) 0.024(10)
Br1A 0.255(7) 0.218(6) 0.110(4) 0.018(4) 0.003(4) -0.035(5)
C89A 0.032(6) 0.110(10) 0.098(11) -0.038(8) -0.027(6) 0.008(6)
C90A 0.032(6) 0.110(10) 0.098(11) -0.038(8) -0.027(6) 0.008(6)
C91A 0.032(6) 0.110(10) 0.098(11) -0.038(8) -0.027(6) 0.008(6)
C86A 0.032(6) 0.110(10) 0.098(11) -0.038(8) -0.027(6) 0.008(6)
C87A 0.032(6) 0.110(10) 0.098(11) -0.038(8) -0.027(6) 0.008(6)
C88A 0.032(6) 0.110(10) 0.098(11) -0.038(8) -0.027(6) 0.008(6)
F23A 0.054(9) 0.121(12) 0.046(6) -0.016(6) -0.001(5) -0.037(8)
F24A 0.032(5) 0.070(10) 0.064(10) -0.040(7) 0.009(5) -0.017(5)
F22A 0.068(11) 0.056(5) 0.080(12) -0.036(5) -0.002(8) -0.010(5)
F19A 0.030(6) 0.106(11) 0.057(7) -0.035(7) 0.012(5) 0.011(7)
F21A 0.029(6) 0.063(6) 0.095(9) 0.006(5) 0.042(6) 0.002(4)
F20A 0.020(7) 0.050(8) 0.048(5) 0.014(5) 0.012(5) -0.001(6)
F11A 0.071(7) 0.071(7) 0.075(4) 0.009(3) 0.017(4) 0.049(5)
F12A 0.060(6) 0.038(4) 0.066(5) -0.006(4) 0.005(4) 0.019(3)
F10A 0.029(4) 0.060(5) 0.149(10) 0.015(6) 0.044(5) 0.016(3)
F13A 0.042(6) 0.066(7) 0.148(9) 0.063(7) 0.040(6) 0.029(5)
F14A 0.054(6) 0.080(10) 0.115(6) -0.024(6) 0.020(5) 0.026(7)
F15A 0.019(4) 0.049(5) 0.107(8) 0.022(5) 0.021(4) 0.006(3)

loop_
_atom_type_symbol
_atom_type_description
_atom_type_scat_dispersion_real
_atom_type_scat_dispersion_imag
_atom_type_scat_source
C C 0.0033 0.0016 'International Tables Vol C Tables 4.2.6.8 and 6.1.1.4'
H H 0.0000 0.0000 'International Tables Vol C Tables 4.2.6.8 and 6.1.1.4'
B B 0.0013 0.0007 'International Tables Vol C Tables 4.2.6.8 and 6.1.1.4'
Br Br -0.2901 2.4595 'International Tables Vol C Tables 4.2.6.8 and 6.1.1.4'
F F 0.0171 0.0103 'International Tables Vol C Tables 4.2.6.8 and 6.1.1.4'
Mn Mn 0.3368 0.7283 'International Tables Vol C Tables 4.2.6.8 and 6.1.1.4'
N N 0.0061 0.0033 'International Tables Vol C Tables 4.2.6.8 and 6.1.1.4'
O O 0.0106 0.0060 'International Tables Vol C Tables 4.2.6.8 and 6.1.1.4'
P P 0.1023 0.0942 'International Tables Vol C Tables 4.2.6.8 and 6.1.1.4'

loop_
_geom_angle_atom_site_label_1
_geom_angle_atom_site_label_2
_geom_angle_atom_site_label_3
_geom_angle
P2 Mn1 P4 167.58(4)
P2 Mn1 P3 97.99(3)
P2 Mn1 P1 94.99(3)
P4 Mn1 P3 69.75(3)
P4 Mn1 P1 97.15(3)
P1 Mn1 P3 166.61(4)
C2 Mn1 P2 82.50(10)
C2 Mn1 P4 100.91(10)
C2 Mn1 P3 98.71(11)
C2 Mn1 P1 86.24(11)
C1 Mn1 P2 88.92(10)
C1 Mn1 P4 89.28(10)
C1 Mn1 P3 90.89(10)
C1 Mn1 P1 86.02(10)
C1 Mn1 C2 167.90(14)
C21 P2 Mn1 117.01(11)
C21 P2 C15 103.04(15)
C21 P2 C26 100.46(17)
C15 P2 Mn1 119.26(11)
C15 P2 C26 101.58(17)
C26 P2 Mn1 112.81(12)
C46 P4 Mn1 124.03(10)
C46 P4 C54 101.98(15)
C46 P4 C29 106.30(14)
C54 P4 Mn1 125.89(11)
C29 P4 Mn1 93.02(10)
C29 P4 C54 100.33(15)
C30 P3 Mn1 130.97(11)
C38 P3 Mn1 117.90(11)
C38 P3 C30 103.35(15)
C38 P3 C29 104.14(15)
C29 P3 Mn1 92.80(10)
C29 P3 C30 102.12(14)
C27 P1 Mn1 114.31(12)
C9 P1 Mn1 118.72(13)
C9 P1 C27 99.09(16)
C9 P1 C3 100.32(16)
C3 P1 Mn1 119.29(11)
C3 P1 C27 101.85(18)
C51 C46 P4 121.7(2)
C51 C46 C47 118.6(3)
C47 C46 P4 119.5(2)
C40 C39 C38 120.7(3)
C31 C30 P3 118.2(2)
C35 C30 P3 122.7(3)
C35 C30 C31 119.1(3)
C39 C38 P3 121.3(2)
C39 C38 C43 118.6(3)
C43 C38 P3 120.0(3)
C48 C49 C50 118.7(3)
C22 C21 P2 119.6(3)
C25 C21 P2 123.0(3)
C25 C21 C22 117.5(3)
C58 C59 C54 120.6(3)
C50 C51 C46 120.4(3)
C42 C43 C38 120.2(3)
C9 C10 C11 121.3(4)
C48 C47 C46 120.1(3)
N1 C27 P1 112.3(2)
C20 C15 P2 119.1(3)
C20 C15 C16 118.6(3)
C16 C15 P2 122.3(3)
C59 C54 P4 119.2(2)
C59 C54 C55 118.3(3)
C55 C54 P4 122.4(2)
C56 C55 C54 120.4(3)
C39 C40 C44 120.4(3)
C39 C40 C41 120.7(3)
C41 C40 C44 118.9(3)
C24 C23 C22 119.0(4)
C49 C50 C53 119.8(3)
C51 C50 C49 121.0(3)
C51 C50 C53 119.2(3)
C12 C13 C14 120.1(4)
F7 C44 C40 112.1(3)
F7 C44 F9 104.4(4)
F9 C44 C40 111.6(4)
F8 C44 F7 108.2(4)
F8 C44 C40 113.7(4)
F8 C44 F9 106.2(4)
C49 C48 C47 121.2(3)
C49 C48 C52 120.2(3)
C47 C48 C52 118.6(3)
C43 C42 C45 118.9(3)
C41 C42 C43 120.7(3)
C41 C42 C45 120.4(3)
C34 C33 C32 119.1(3)
C33 C34 C35 120.9(3)
C33 C34 C37 120.4(3)
C35 C34 C37 118.7(3)
C10 C9 P1 121.6(3)
C10 C9 C14 118.3(3)
C14 C9 P1 120.1(3)
C23 C22 C21 121.9(3)
C59 C58 C61 119.7(3)
C57 C58 C59 120.8(3)
C57 C58 C61 119.5(3)
C27 N1 C28 111.9(3)
C26 N1 C27 111.5(3)
C26 N1 C28 110.2(3)
C58 C57 C56 118.8(3)
N1 C26 P2 113.4(3)
C33 C32 C36 118.9(3)
C31 C32 C33 120.4(3)
C31 C32 C36 120.6(3)
F15 C60 C56 114.2(5)
F15 C60 F14 101.0(7)
F13 C60 F15 114.6(10)
F13 C60 C56 112.3(11)
F13 C60 F14 104.4(12)
F14 C60 C56 109.0(7)
F13A C60 C56 112.7(7)
F14A C60 C56 116.2(9)
F14A C60 F13A 108.4(9)
F14A C60 F15A 104.6(14)
F15A C60 C56 112.6(12)
F15A C60 F13A 101.0(12)
C42 C41 C40 119.0(3)
C32 C31 C30 120.3(3)
C55 C56 C57 121.0(3)
C55 C56 C60 120.1(3)
C57 C56 C60 118.9(3)
F3 C36 F2 106.2(3)
F3 C36 C32 111.4(3)
F1 C36 F3 107.1(3)
F1 C36 F2 107.5(3)
F1 C36 C32 112.8(3)
F2 C36 C32 111.4(3)
C34 C35 C30 120.1(3)
C5 C4 C3 121.4(4)
C20 C19 C18 120.8(4)
C142 C25 C21 120.8(4)
C19 C20 C15 120.3(3)
P3 C29 P4 92.86(14)
C17 C16 C15 120.4(3)
C6 C5 C4 119.5(4)
F22 C53 C50 113.7(4)
F22 C53 F24 103.5(5)
F24 C53 C50 109.7(4)
F23 C53 C50 114.0(4)
F23 C53 F22 108.6(5)
F23 C53 F24 106.5(5)
F23A C53 C50 108.2(6)
F24A C53 C50 116.0(6)
F24A C53 F23A 99.7(12)
F22A C53 C50 116.0(9)
F22A C53 F23A 104.0(13)
F22A C53 F24A 110.8(13)
C9 C14 C13 120.2(4)
C17 C18 C19 119.3(4)
F20 C52 F19 103.9(5)
F20 C52 C48 112.7(6)
F19 C52 C48 109.9(3)
F21 C52 F20 112.0(6)
F21 C52 F19 104.6(4)
F21 C52 C48 113.1(3)
F19A C52 C48 118.9(6)
F19A C52 F21A 104.8(10)
F19A C52 F20A 113.7(15)
F21A C52 C48 107.4(6)
F20A C52 C48 113.7(13)
F20A C52 F21A 94.5(12)
F18 C61 C58 110.3(4)
F17 C61 F18 108.5(4)
F17 C61 C58 112.6(3)
F16 C61 F18 105.4(4)
F16 C61 F17 106.4(4)
F16 C61 C58 113.3(4)
C7 C6 C5 120.0(4)
C142 C24 C23 119.7(4)
C12 C11 C10 119.3(4)
C18 C17 C16 120.6(4)
C4 C3 P1 119.7(3)
C8 C3 P1 122.4(3)
C8 C3 C4 117.8(4)
F12 C45 C42 112.2(8)
F12 C45 F10 104.6(8)
F10 C45 C42 108.9(6)
F11 C45 F12 109.4(8)
F11 C45 C42 113.2(6)
F11 C45 F10 108.0(6)
F11A C45 C42 110.8(5)
F12A C45 C42 110.8(8)
F12A C45 F11A 103.9(8)
F10A C45 C42 115.3(6)
F10A C45 F11A 105.8(7)
F10A C45 F12A 109.5(9)
C3 C8 C7 120.1(4)
C11 C12 C13 120.8(4)
C6 C7 C8 121.1(4)
C24 C142 C25 121.0(4)
F4 C37 C34 112.9(3)
F5 C37 F4 104.4(4)
F5 C37 C34 111.2(3)
F6 C37 F4 106.3(3)
F6 C37 F5 108.1(4)
F6 C37 C34 113.4(4)
F35 C75 C76 115.2(3)
F35 C75 C74 121.2(3)
C76 C75 C74 123.6(3)
F28 C66 C65 119.7(3)
F28 C66 C67 120.0(3)
C65 C66 C67 120.3(3)
F39 C79 C74 118.5(3)
F39 C79 C78 115.6(3)
C78 C79 C74 125.9(3)
F36 C76 C75 120.1(3)
F36 C76 C77 119.2(3)
C77 C76 C75 120.7(3)
C63 C62 B1 119.8(3)
C67 C62 C63 112.5(3)
C67 C62 B1 127.4(3)
F44 C85 C80 121.1(3)
F44 C85 C84 114.5(4)
C80 C85 C84 124.4(4)
F25 C63 C62 118.4(3)
F25 C63 C64 116.3(3)
C64 C63 C62 125.3(3)
C75 C74 C79 112.4(3)
C75 C74 B1 127.9(3)
C79 C74 B1 119.2(3)
F27 C65 C66 120.7(3)
F27 C65 C64 120.1(3)
C66 C65 C64 119.2(3)
F38 C78 C79 120.4(4)
F38 C78 C77 120.7(4)
C77 C78 C79 119.0(3)
C69 C68 B1 127.8(4)
C69 C68 C73 113.5(4)
C73 C68 B1 118.4(4)
F26 C64 C63 121.7(3)
F26 C64 C65 119.7(3)
C63 C64 C65 118.5(3)
F40 C81 C82 116.5(4)
F40 C81 C80 119.6(3)
C82 C81 C80 123.8(4)
F41 C82 C81 119.3(4)
F41 C82 C83 120.4(4)
C83 C82 C81 120.3(4)
F29 C67 C66 115.0(3)
F29 C67 C62 120.9(3)
C66 C67 C62 124.2(3)
F37 C77 C76 120.7(4)
F37 C77 C78 120.8(4)
C78 C77 C76 118.4(4)
C85 C80 C81 113.2(3)
C85 C80 B1 127.7(3)
C81 C80 B1 118.6(3)
F30 C69 C68 121.6(4)
F30 C69 C70 114.8(4)
C70 C69 C68 123.6(5)
C62 B1 C68 112.5(3)
C62 B1 C80 113.6(3)
C74 B1 C62 102.5(3)
C74 B1 C68 114.3(3)
C74 B1 C80 112.8(3)
C80 B1 C68 101.7(3)
F31 C70 C69 120.3(6)
F31 C70 C71 120.7(5)
C71 C70 C69 118.9(5)
F34 C73 C68 118.9(4)
F34 C73 C72 116.1(4)
C72 C73 C68 125.0(5)
C82 C83 C84 118.7(4)
F42 C83 C82 120.2(5)
F42 C83 C84 121.1(5)
F43 C84 C85 120.2(4)
F43 C84 C83 120.2(4)
C83 C84 C85 119.6(4)
F33 C72 C73 120.7(5)
F33 C72 C71 120.7(5)
C71 C72 C73 118.5(5)
F32 C71 C70 119.7(6)
F32 C71 C72 120.0(6)
C72 C71 C70 120.3(4)
O2 C2 Mn1 175.0(3)
O1 C1 Mn1 178.2(3)
C86 C87 C88 120.0
C87 C86 Br1 118.6(6)
C91 C86 Br1 121.4(6)
C91 C86 C87 120.0
C86 C91 C90 120.0
C89 C90 C91 120.0
C90 C89 C88 120.0
C89 C88 C87 120.0
C90A C89A C88A 120.0
C91A C90A C89A 120.0
C90A C91A C86A 120.0
C91A C86A Br1A 121.4(7)
C87A C86A Br1A 118.2(7)
C87A C86A C91A 120.0
C86A C87A C88A 120.0
C87A C88A C89A 120.0

loop_
_geom_bond_atom_site_label_1
_geom_bond_atom_site_label_2
_geom_bond_distance
Mn1 P2 2.3222(9)
Mn1 P4 2.3230(10)
Mn1 P3 2.3326(9)
Mn1 P1 2.3274(10)
Mn1 C2 1.833(4)
Mn1 C1 1.827(4)
P2 C21 1.837(4)
P2 C15 1.841(3)
P2 C26 1.848(3)
P4 C46 1.828(3)
P4 C54 1.843(3)
P4 C29 1.839(3)
P3 C30 1.838(3)
P3 C38 1.833(3)
P3 C29 1.835(3)
P1 C27 1.848(4)
P1 C9 1.835(3)
P1 C3 1.837(4)
F3 C36 1.333(5)
C46 C51 1.394(4)
C46 C47 1.401(4)
C39 C38 1.393(5)
C39 C40 1.382(5)
F1 C36 1.326(5)
F4 C37 1.329(5)
F7 C44 1.329(5)
F12 C45 1.312(9)
F18 C61 1.326(6)
F2 C36 1.338(4)
C30 C31 1.389(5)
C30 C35 1.390(5)
F17 C61 1.311(5)
C38 C43 1.396(5)
F5 C37 1.322(5)
C49 C50 1.385(5)
C49 C48 1.383(5)
C21 C22 1.392(5)
C21 C25 1.385(5)
C59 C54 1.397(5)
C59 C58 1.385(5)
C51 C50 1.384(5)
C43 C42 1.391(5)
F16 C61 1.308(5)
C10 C9 1.380(5)
C10 C11 1.399(5)
C47 C48 1.383(5)
C27 N1 1.459(4)
C15 C20 1.389(5)
C15 C16 1.392(5)
F20 C52 1.304(6)
C54 C55 1.398(4)
C55 C56 1.381(5)
F15 C60 1.295(9)
F19 C52 1.375(5)
C40 C44 1.496(5)
C40 C41 1.387(5)
C23 C22 1.392(5)
C23 C24 1.379(6)
C50 C53 1.490(5)
C13 C14 1.395(6)
C13 C12 1.371(7)
F22 C53 1.331(6)
C44 F9 1.332(5)
C44 F8 1.294(5)
C48 C52 1.502(5)
C42 C41 1.384(5)
C42 C45 1.503(5)
C33 C34 1.378(5)
C33 C32 1.386(5)
C34 C35 1.382(5)
C34 C37 1.496(5)
C9 C14 1.392(5)
C58 C57 1.381(5)
C58 C61 1.509(5)
N1 C26 1.458(5)
N1 C28 1.473(5)
C57 C56 1.387(5)
C32 C31 1.383(5)
C32 C36 1.502(5)
C60 C56 1.491(5)
C60 F13 1.270(14)
C60 F14 1.411(11)
C60 F13A 1.358(9)
C60 F14A 1.301(12)
C60 F15A 1.351(13)
F21 C52 1.281(5)
C4 C5 1.385(5)
C4 C3 1.396(5)
C19 C20 1.377(5)
C19 C18 1.378(6)
C25 C142 1.380(6)
F10 C45 1.358(8)
C16 C17 1.382(5)
C5 C6 1.372(6)
C53 F24 1.358(6)
C53 F23 1.273(6)
C53 F23A 1.418(15)
C53 F24A 1.280(13)
C53 F22A 1.205(16)
C18 C17 1.373(5)
C52 F19A 1.263(9)
C52 F21A 1.417(10)
C52 F20A 1.320(13)
F11 C45 1.285(8)
F6 C37 1.319(5)
C6 C7 1.355(7)
C24 C142 1.373(6)
C11 C12 1.363(6)
C3 C8 1.381(5)
C45 F11A 1.358(8)
C45 F12A 1.307(9)
C45 F10A 1.295(8)
C8 C7 1.396(6)
F35 C75 1.350(4)
F25 C63 1.356(4)
F39 C79 1.364(4)
F27 C65 1.351(4)
F40 C81 1.351(5)
F28 C66 1.357(4)
F44 C85 1.355(4)
F38 C78 1.350(4)
F26 C64 1.338(4)
F30 C69 1.355(5)
F29 C67 1.363(4)
F37 C77 1.345(4)
F34 C73 1.353(5)
F36 C76 1.355(4)
F43 C84 1.350(5)
C75 C76 1.381(5)
C75 C74 1.384(5)
F41 C82 1.360(5)
C66 C65 1.358(5)
C66 C67 1.375(5)
C79 C74 1.389(5)
C79 C78 1.368(5)
C76 C77 1.369(5)
C62 C63 1.393(5)
C62 C67 1.390(5)
C62 B1 1.651(5)
C85 C80 1.379(5)
C85 C84 1.387(6)
C63 C64 1.376(5)
F31 C70 1.341(6)
C74 B1 1.648(5)
C65 C64 1.380(5)
F33 C72 1.344(6)
F32 C71 1.344(5)
C78 C77 1.368(6)
C68 C69 1.389(6)
C68 B1 1.654(5)
C68 C73 1.389(6)
C81 C82 1.380(6)
C81 C80 1.394(5)
C82 C83 1.362(7)
C80 B1 1.653(5)
C69 C70 1.388(6)
C70 C71 1.377(8)
C73 C72 1.376(6)
F42 C83 1.344(5)
C83 C84 1.369(7)
C72 C71 1.362(8)
O2 C2 1.148(4)
O1 C1 1.152(4)
Br1 C86 1.849(8)
C87 C86 1.3900
C87 C88 1.3900
C86 C91 1.3900
C91 C90 1.3900
C90 C89 1.3900
C89 C88 1.3900
Br1A C86A 1.863(16)
C89A C90A 1.3900
C89A C88A 1.3900
C90A C91A 1.3900
C91A C86A 1.3900
C86A C87A 1.3900
C87A C88A 1.3900
